data_7228439
loop_
_publ_author_name
'Kong, Feng'
'Li, Meng'
'Zhou, Xigeng'
'Zhang, Lixin'

_publ_section_title
;
 Synthesis, structure and reactivity of guanidinate rare earth metal
 bis(o-aminobenzyl) complexes
;
_journal_issue 47
_journal_name_full 'RSC Adv.'
_journal_page_first 29752
_journal_paper_doi 10.1039/C7RA04524G
_journal_volume 7
_journal_year 2017
_chemical_formula_sum 'C114 H144 Lu2 N10 S4'
_chemical_formula_weight 2132.57
_chemical_name_systematic
; 
 ? 
;
_space_group_IT_number 2
_symmetry_cell_setting triclinic
_symmetry_space_group_name_Hall '-P 1'
_symmetry_space_group_name_H-M 'P -1'
_atom_sites_solution_hydrogens geom
_atom_sites_solution_primary direct
_atom_sites_solution_secondary difmap
_audit_creation_method SHELXL-97
_audit_update_record
;
2017-04-04 deposited with the CCDC.
2017-05-23 downloaded from the CCDC.
;
_cell_angle_alpha 94.987(2)
_cell_angle_beta 92.195(2)
_cell_angle_gamma 116.5510(10)
_cell_formula_units_Z 2
_cell_length_a 14.1932(16)
_cell_length_b 15.3802(18)
_cell_length_c 30.149(4)
_cell_measurement_reflns_used 9983
_cell_measurement_temperature 273(2)
_cell_measurement_theta_max 26.72
_cell_measurement_theta_min 2.58
_cell_volume 5843.0(12)
_computing_cell_refinement 'Bruker SAINT'
_computing_data_collection 'Bruker APEX2'
_computing_data_reduction 'Bruker SAINT'
_computing_molecular_graphics 'Bruker SHELXTL'
_computing_publication_material 'Bruker SHELXTL'
_computing_structure_refinement 'SHELXL-97 (Sheldrick, 2008)'
_computing_structure_solution 'SHELXS-97 (Sheldrick, 2008)'
_diffrn_ambient_temperature 273(2)
_diffrn_measured_fraction_theta_full 0.983
_diffrn_measured_fraction_theta_max 0.983
_diffrn_measurement_device_type 'Bruker APEX-II CCD'
_diffrn_measurement_method '\f and \w scans'
_diffrn_radiation_monochromator graphite
_diffrn_radiation_source 'fine-focus sealed tube'
_diffrn_radiation_type MoK\a
_diffrn_radiation_wavelength 0.71073
_diffrn_reflns_av_R_equivalents 0.0235
_diffrn_reflns_av_sigmaI/netI 0.0530
_diffrn_reflns_limit_h_max 16
_diffrn_reflns_limit_h_min -11
_diffrn_reflns_limit_k_max 18
_diffrn_reflns_limit_k_min -18
_diffrn_reflns_limit_l_max 35
_diffrn_reflns_limit_l_min -35
_diffrn_reflns_number 29365
_diffrn_reflns_theta_full 25.05
_diffrn_reflns_theta_max 25.05
_diffrn_reflns_theta_min 1.49
_exptl_absorpt_coefficient_mu 1.798
_exptl_absorpt_correction_T_max 0.6621
_exptl_absorpt_correction_T_min 0.5638
_exptl_absorpt_correction_type multi-scan
_exptl_absorpt_process_details SADABS
_exptl_crystal_colour colourless
_exptl_crystal_density_diffrn 1.212
_exptl_crystal_density_method 'not measured'
_exptl_crystal_description block
_exptl_crystal_F_000 2208
_exptl_crystal_size_max 0.36
_exptl_crystal_size_mid 0.30
_exptl_crystal_size_min 0.25
_platon_squeeze_details ' '
_refine_diff_density_max 1.088
_refine_diff_density_min -0.675
_refine_diff_density_rms 0.089
_refine_ls_extinction_method none
_refine_ls_goodness_of_fit_ref 1.029
_refine_ls_hydrogen_treatment mixed
_refine_ls_matrix_type full
_refine_ls_number_parameters 1195
_refine_ls_number_reflns 20350
_refine_ls_number_restraints 0
_refine_ls_restrained_S_all 1.029
_refine_ls_R_factor_all 0.0593
_refine_ls_R_factor_gt 0.0379
_refine_ls_shift/su_max 0.002
_refine_ls_shift/su_mean 0.000
_refine_ls_structure_factor_coef Fsqd
_refine_ls_weighting_details 'calc w=1/[\s^2^(Fo^2^)+(0.0500P)^2^+0.5000P] where P=(Fo^2^+2Fc^2^)/3'
_refine_ls_weighting_scheme calc
_refine_ls_wR_factor_gt 0.0959
_refine_ls_wR_factor_ref 0.1027
_reflns_number_gt 14887
_reflns_number_total 20350
_reflns_threshold_expression >2sigma(I)
_cod_data_source_file c7ra04524g2.cif
_cod_data_source_block a60428aa
_cod_depositor_comments
;
The following automatic conversions were performed:

'_symmetry_cell_setting' value 'Triclinic' changed to 'triclinic'
according to
/home/data/users/saulius/crontab/automatic-downloads/rss-feeds/RSC/lib/dictionaries/cif_core.dic
dictionary named 'cif_core.dic' version 2.4.2 from 2011-04-26.

Automatic conversion script
Id: cif_fix_values 4973 2017-02-22 13:04:09Z antanas 
;
_cod_original_cell_volume 5842.9(13)
_cod_original_sg_symbol_H-M 'P-1   '
_cod_database_code 7228439

loop_
_symmetry_equiv_pos_as_xyz
'x, y, z'
'-x, -y, -z'

loop_
_atom_site_label
_atom_site_type_symbol
_atom_site_fract_x
_atom_site_fract_y
_atom_site_fract_z
_atom_site_U_iso_or_equiv
_atom_site_adp_type
_atom_site_occupancy
_atom_site_symmetry_multiplicity
_atom_site_calc_flag
_atom_site_refinement_flags
Lu1 Lu 0.748322(14) 0.581834(12) 0.308749(6) 0.03598(5) Uani 1 1 d .
Lu2 Lu 0.688729(15) 0.462313(13) 0.209625(6) 0.04006(6) Uani 1 1 d .
S1 S 0.64296(9) 0.61312(8) 0.24048(4) 0.0422(3) Uani 1 1 d .
S2 S 0.86970(9) 0.63181(8) 0.23703(4) 0.0423(3) Uani 1 1 d .
S3 S 0.79723(9) 0.43491(8) 0.28147(4) 0.0415(3) Uani 1 1 d .
S4 S 0.56527(9) 0.41263(8) 0.28015(4) 0.0436(3) Uani 1 1 d .
N1 N 0.8442(3) 0.7183(2) 0.35707(11) 0.0369(8) Uani 1 1 d .
N2 N 0.7193(3) 0.5882(2) 0.38156(10) 0.0377(8) Uani 1 1 d .
N3 N 0.8143(3) 0.7322(3) 0.43512(12) 0.0480(10) Uani 1 1 d .
N4 N 0.5938(3) 0.4150(3) 0.14260(11) 0.0458(9) Uani 1 1 d .
N5 N 0.7198(3) 0.3703(3) 0.15378(11) 0.0420(8) Uani 1 1 d .
N6 N 0.6193(3) 0.3171(3) 0.08137(13) 0.0506(10) Uani 1 1 d .
N7 N 0.3667(3) 0.6570(4) 0.28537(16) 0.0741(13) Uani 1 1 d .
N8 N 0.9040(5) 0.9039(4) 0.1730(2) 0.1034(18) Uani 1 1 d .
N9 N 0.9850(4) 0.3062(4) 0.29025(18) 0.0876(16) Uani 1 1 d .
N10 N 0.5302(5) 0.1224(4) 0.3242(2) 0.0976(18) Uani 1 1 d .
C1 C 0.7949(3) 0.6846(3) 0.39499(14) 0.0324(9) Uani 1 1 d .
C2 C 0.9017(3) 0.8186(3) 0.34963(14) 0.0395(10) Uani 1 1 d .
C3 C 1.0130(4) 0.8587(3) 0.34792(16) 0.0496(12) Uani 1 1 d .
C4 C 1.0679(4) 0.9535(3) 0.33700(17) 0.0595(14) Uani 1 1 d .
H4 H 1.1405 0.9797 0.3352 0.071 Uiso 1 1 calc R
C5 C 1.0179(4) 1.0091(4) 0.32882(18) 0.0663(15) Uani 1 1 d .
H5 H 1.0566 1.0730 0.3224 0.080 Uiso 1 1 calc R
C6 C 0.9100(4) 0.9702(3) 0.33010(17) 0.0592(14) Uani 1 1 d .
H6 H 0.8763 1.0083 0.3241 0.071 Uiso 1 1 calc R
C7 C 0.8498(4) 0.8744(3) 0.34030(14) 0.0457(11) Uani 1 1 d .
C8 C 1.0741(4) 0.8018(4) 0.35723(18) 0.0586(13) Uani 1 1 d .
H8 H 1.0256 0.7406 0.3681 0.070 Uiso 1 1 calc R
C9 C 1.1138(4) 0.7761(4) 0.3137(2) 0.0770(17) Uani 1 1 d .
H9A H 1.0545 0.7339 0.2930 0.116 Uiso 1 1 calc R
H9B H 1.1558 0.7434 0.3201 0.116 Uiso 1 1 calc R
H9C H 1.1559 0.8350 0.3009 0.116 Uiso 1 1 calc R
C10 C 1.1670(4) 0.8573(4) 0.3928(2) 0.091(2) Uani 1 1 d .
H10A H 1.2216 0.9112 0.3807 0.136 Uiso 1 1 calc R
H10B H 1.1943 0.8139 0.4018 0.136 Uiso 1 1 calc R
H10C H 1.1433 0.8815 0.4183 0.136 Uiso 1 1 calc R
C11 C 0.7320(4) 0.8361(4) 0.33850(18) 0.0594(14) Uani 1 1 d .
H11 H 0.7015 0.7654 0.3400 0.071 Uiso 1 1 calc R
C12 C 0.7006(5) 0.8808(5) 0.3798(2) 0.105(2) Uani 1 1 d .
H12A H 0.7376 0.8770 0.4063 0.157 Uiso 1 1 calc R
H12B H 0.6258 0.8452 0.3818 0.157 Uiso 1 1 calc R
H12C H 0.7189 0.9481 0.3770 0.157 Uiso 1 1 calc R
C13 C 0.6826(5) 0.8509(4) 0.2965(2) 0.0862(19) Uani 1 1 d .
H13A H 0.6938 0.9175 0.2982 0.129 Uiso 1 1 calc R
H13B H 0.6081 0.8077 0.2934 0.129 Uiso 1 1 calc R
H13C H 0.7145 0.8369 0.2711 0.129 Uiso 1 1 calc R
C14 C 0.6566(4) 0.5172(3) 0.40855(14) 0.0445(11) Uani 1 1 d .
C15 C 0.5485(4) 0.4952(3) 0.40994(16) 0.0532(12) Uani 1 1 d .
C16 C 0.4849(4) 0.4258(4) 0.43523(19) 0.0729(16) Uani 1 1 d .
H16 H 0.4140 0.4115 0.4357 0.087 Uiso 1 1 calc R
C17 C 0.5250(5) 0.3766(4) 0.4601(2) 0.0819(18) Uani 1 1 d .
H17 H 0.4829 0.3326 0.4788 0.098 Uiso 1 1 calc R
C18 C 0.6280(5) 0.3936(4) 0.45687(18) 0.0696(15) Uani 1 1 d .
H18 H 0.6534 0.3573 0.4721 0.083 Uiso 1 1 calc R
C19 C 0.6951(4) 0.4630(3) 0.43163(15) 0.0509(12) Uani 1 1 d .
C20 C 0.4998(4) 0.5458(4) 0.38161(18) 0.0667(15) Uani 1 1 d .
H20 H 0.5475 0.5753 0.3586 0.080 Uiso 1 1 calc R
C21 C 0.3927(4) 0.4738(5) 0.3583(2) 0.092(2) Uani 1 1 d .
H21A H 0.3411 0.4542 0.3798 0.138 Uiso 1 1 calc R
H21B H 0.3970 0.4173 0.3444 0.138 Uiso 1 1 calc R
H21C H 0.3722 0.5044 0.3360 0.138 Uiso 1 1 calc R
C22 C 0.4873(7) 0.6258(5) 0.4092(3) 0.155(4) Uani 1 1 d .
H22A H 0.4143 0.6035 0.4147 0.232 Uiso 1 1 calc R
H22B H 0.5101 0.6824 0.3934 0.232 Uiso 1 1 calc R
H22C H 0.5294 0.6426 0.4372 0.232 Uiso 1 1 calc R
C23 C 0.8047(4) 0.4724(4) 0.42847(17) 0.0613(14) Uani 1 1 d .
H23 H 0.8435 0.5277 0.4116 0.074 Uiso 1 1 calc R
C24 C 0.8662(5) 0.4931(4) 0.47390(19) 0.0828(18) Uani 1 1 d .
H24A H 0.8743 0.5540 0.4888 0.124 Uiso 1 1 calc R
H24B H 0.9346 0.4969 0.4698 0.124 Uiso 1 1 calc R
H24C H 0.8284 0.4413 0.4916 0.124 Uiso 1 1 calc R
C25 C 0.8014(4) 0.3809(4) 0.40278(19) 0.0727(16) Uani 1 1 d .
H25A H 0.7593 0.3247 0.4173 0.109 Uiso 1 1 calc R
H25B H 0.8720 0.3877 0.4021 0.109 Uiso 1 1 calc R
H25C H 0.7710 0.3728 0.3728 0.109 Uiso 1 1 calc R
C26 C 0.9116(4) 0.8243(3) 0.44839(16) 0.0552(13) Uani 1 1 d .
H26A H 0.8920 0.8758 0.4572 0.066 Uiso 1 1 calc R
H26B H 0.9524 0.8422 0.4227 0.066 Uiso 1 1 calc R
C27 C 0.9799(4) 0.8186(3) 0.48600(16) 0.0558(13) Uani 1 1 d .
C28 C 1.0152(5) 0.7485(4) 0.4824(2) 0.0786(17) Uani 1 1 d .
H28 H 0.9966 0.7042 0.4568 0.094 Uiso 1 1 calc R
C29 C 1.0800(6) 0.7450(6) 0.5182(3) 0.130(3) Uani 1 1 d .
H29 H 1.1049 0.6983 0.5155 0.156 Uiso 1 1 calc R
C30 C 1.1068(6) 0.8069(6) 0.5561(3) 0.118(3) Uani 1 1 d .
H30 H 1.1488 0.8026 0.5794 0.142 Uiso 1 1 calc R
C31 C 1.0707(6) 0.8780(5) 0.5599(2) 0.107(3) Uani 1 1 d .
H31 H 1.0862 0.9202 0.5861 0.129 Uiso 1 1 calc R
C32 C 1.0111(4) 0.8846(4) 0.52370(18) 0.0755(17) Uani 1 1 d .
H32 H 0.9919 0.9352 0.5252 0.091 Uiso 1 1 calc R
C33 C 0.7515(4) 0.6869(4) 0.47329(16) 0.0599(14) Uani 1 1 d .
H33A H 0.6794 0.6437 0.4614 0.072 Uiso 1 1 calc R
H33B H 0.7802 0.6467 0.4856 0.072 Uiso 1 1 calc R
C34 C 0.7486(4) 0.7563(4) 0.51066(16) 0.0578(14) Uani 1 1 d .
C35 C 0.7149(5) 0.8252(4) 0.5050(2) 0.0857(19) Uani 1 1 d .
H35 H 0.6990 0.8347 0.4762 0.103 Uiso 1 1 calc R
C36 C 0.7035(6) 0.8820(5) 0.5411(3) 0.107(2) Uani 1 1 d .
H36 H 0.6815 0.9294 0.5369 0.128 Uiso 1 1 calc R
C37 C 0.7259(6) 0.8651(6) 0.5830(3) 0.120(3) Uani 1 1 d .
H37 H 0.7172 0.9008 0.6076 0.144 Uiso 1 1 calc R
C38 C 0.7605(5) 0.7980(5) 0.5897(2) 0.094(2) Uani 1 1 d .
H38 H 0.7748 0.7873 0.6186 0.113 Uiso 1 1 calc R
C39 C 0.7741(4) 0.7455(4) 0.55304(18) 0.0762(17) Uani 1 1 d .
H39 H 0.8014 0.7018 0.5575 0.091 Uiso 1 1 calc R
C40 C 0.6414(3) 0.3624(3) 0.12334(14) 0.0383(10) Uani 1 1 d .
C41 C 0.5308(4) 0.4527(4) 0.12080(16) 0.0589(13) Uani 1 1 d .
C42 C 0.4277(4) 0.4251(4) 0.13173(19) 0.0711(16) Uani 1 1 d .
C43 C 0.3684(5) 0.4626(6) 0.1111(2) 0.105(2) Uani 1 1 d .
H43 H 0.2988 0.4437 0.1175 0.126 Uiso 1 1 calc R
C44 C 0.4148(7) 0.5305(6) 0.0801(3) 0.123(3) Uani 1 1 d .
H44 H 0.3751 0.5563 0.0660 0.148 Uiso 1 1 calc R
C45 C 0.5123(6) 0.5575(5) 0.0710(2) 0.098(2) Uani 1 1 d .
H45 H 0.5400 0.6024 0.0504 0.118 Uiso 1 1 calc R
C46 C 0.5762(5) 0.5230(4) 0.09021(17) 0.0670(15) Uani 1 1 d .
C47 C 0.3794(4) 0.3499(5) 0.1653(2) 0.0809(18) Uani 1 1 d .
H47 H 0.4322 0.3689 0.1908 0.097 Uiso 1 1 calc R
C48 C 0.3557(5) 0.2469(5) 0.1461(2) 0.100(2) Uani 1 1 d .
H48A H 0.3257 0.2029 0.1681 0.150 Uiso 1 1 calc R
H48B H 0.4199 0.2459 0.1380 0.150 Uiso 1 1 calc R
H48C H 0.3064 0.2269 0.1201 0.150 Uiso 1 1 calc R
C49 C 0.2806(5) 0.3496(6) 0.1833(3) 0.132(3) Uani 1 1 d .
H49A H 0.2236 0.3221 0.1601 0.197 Uiso 1 1 calc R
H49B H 0.2943 0.4154 0.1934 0.197 Uiso 1 1 calc R
H49C H 0.2615 0.3110 0.2079 0.197 Uiso 1 1 calc R
C50 C 0.6898(5) 0.5625(4) 0.08140(18) 0.0755(17) Uani 1 1 d .
H50 H 0.7087 0.5087 0.0828 0.091 Uiso 1 1 calc R
C51 C 0.7586(6) 0.6417(5) 0.1177(2) 0.103(2) Uani 1 1 d .
H51A H 0.7403 0.6948 0.1185 0.155 Uiso 1 1 calc R
H51B H 0.8314 0.6649 0.1119 0.155 Uiso 1 1 calc R
H51C H 0.7480 0.6159 0.1460 0.155 Uiso 1 1 calc R
C52 C 0.7159(7) 0.5991(5) 0.0341(2) 0.121(3) Uani 1 1 d .
H52A H 0.6644 0.5520 0.0116 0.181 Uiso 1 1 calc R
H52B H 0.7850 0.6067 0.0280 0.181 Uiso 1 1 calc R
H52C H 0.7144 0.6608 0.0337 0.181 Uiso 1 1 calc R
C53 C 0.7727(4) 0.3100(4) 0.15429(15) 0.0523(12) Uani 1 1 d .
C54 C 0.8824(4) 0.3538(4) 0.15608(16) 0.0596(13) Uani 1 1 d .
C55 C 0.9312(5) 0.2945(5) 0.1580(2) 0.0832(18) Uani 1 1 d .
H55 H 1.0046 0.3235 0.1599 0.100 Uiso 1 1 calc R
C56 C 0.8784(6) 0.1969(5) 0.1574(3) 0.109(2) Uani 1 1 d .
H56 H 0.9145 0.1593 0.1578 0.131 Uiso 1 1 calc R
C57 C 0.7701(6) 0.1538(5) 0.1563(2) 0.098(2) Uani 1 1 d .
H57 H 0.7334 0.0862 0.1556 0.117 Uiso 1 1 calc R
C58 C 0.7138(5) 0.2077(4) 0.15620(16) 0.0634(14) Uani 1 1 d .
C59 C 0.9453(4) 0.4634(4) 0.15552(16) 0.0628(14) Uani 1 1 d .
H59 H 0.9156 0.4942 0.1768 0.075 Uiso 1 1 calc R
C60 C 0.9359(5) 0.4972(4) 0.11148(19) 0.0833(18) Uani 1 1 d .
H60A H 0.9697 0.4734 0.0901 0.125 Uiso 1 1 calc R
H60B H 0.9694 0.5674 0.1145 0.125 Uiso 1 1 calc R
H60C H 0.8626 0.4726 0.1015 0.125 Uiso 1 1 calc R
C61 C 1.0642(4) 0.5056(5) 0.1709(2) 0.0891(19) Uani 1 1 d .
H61A H 1.0721 0.4858 0.1996 0.134 Uiso 1 1 calc R
H61B H 1.0963 0.5757 0.1730 0.134 Uiso 1 1 calc R
H61C H 1.0979 0.4813 0.1496 0.134 Uiso 1 1 calc R
C62 C 0.5977(5) 0.1613(4) 0.15984(17) 0.0688(16) Uani 1 1 d .
H62 H 0.5682 0.1953 0.1422 0.083 Uiso 1 1 calc R
C63 C 0.5749(6) 0.1755(5) 0.2088(2) 0.117(3) Uani 1 1 d .
H63A H 0.5908 0.1331 0.2258 0.176 Uiso 1 1 calc R
H63B H 0.5017 0.1600 0.2100 0.176 Uiso 1 1 calc R
H63C H 0.6180 0.2423 0.2211 0.176 Uiso 1 1 calc R
C64 C 0.5387(6) 0.0505(4) 0.1422(3) 0.114(3) Uani 1 1 d .
H64A H 0.5676 0.0385 0.1154 0.172 Uiso 1 1 calc R
H64B H 0.4649 0.0317 0.1358 0.172 Uiso 1 1 calc R
H64C H 0.5471 0.0130 0.1645 0.172 Uiso 1 1 calc R
C65 C 0.6881(4) 0.2787(4) 0.06061(15) 0.0586(13) Uani 1 1 d .
H65A H 0.6555 0.2084 0.0612 0.070 Uiso 1 1 calc R
H65B H 0.7552 0.3064 0.0787 0.070 Uiso 1 1 calc R
C66 C 0.7093(4) 0.2999(4) 0.01358(17) 0.0622(14) Uani 1 1 d .
C67 C 0.7704(5) 0.3935(5) 0.00302(19) 0.0774(17) Uani 1 1 d .
H67 H 0.7944 0.4455 0.0257 0.093 Uiso 1 1 calc R
C68 C 0.7974(5) 0.4131(5) -0.0398(2) 0.0906(19) Uani 1 1 d .
H68 H 0.8391 0.4766 -0.0462 0.109 Uiso 1 1 calc R
C69 C 0.7594(6) 0.3331(6) -0.0737(2) 0.106(2) Uani 1 1 d .
H69 H 0.7762 0.3438 -0.1029 0.127 Uiso 1 1 calc R
C70 C 0.6998(6) 0.2425(6) -0.0643(2) 0.105(2) Uani 1 1 d .
H70 H 0.6743 0.1907 -0.0871 0.126 Uiso 1 1 calc R
C71 C 0.6752(5) 0.2245(4) -0.02075(18) 0.0773(17) Uani 1 1 d .
H71 H 0.6350 0.1605 -0.0147 0.093 Uiso 1 1 calc R
C72 C 0.5278(4) 0.3048(3) 0.05220(16) 0.0581(13) Uani 1 1 d .
H72A H 0.5530 0.3490 0.0295 0.070 Uiso 1 1 calc R
H72B H 0.4832 0.3240 0.0699 0.070 Uiso 1 1 calc R
C73 C 0.4606(4) 0.2016(4) 0.02902(17) 0.0638(14) Uani 1 1 d .
C74 C 0.4195(5) 0.1213(4) 0.0511(2) 0.087(2) Uani 1 1 d .
H74 H 0.4360 0.1276 0.0817 0.104 Uiso 1 1 calc R
C75 C 0.3535(6) 0.0303(5) 0.0288(3) 0.116(3) Uani 1 1 d .
H75 H 0.3264 -0.0241 0.0444 0.139 Uiso 1 1 calc R
C76 C 0.3282(7) 0.0200(6) -0.0159(3) 0.138(3) Uani 1 1 d .
H76 H 0.2837 -0.0414 -0.0309 0.166 Uiso 1 1 calc R
C77 C 0.3684(6) 0.1007(5) -0.0393(2) 0.106(2) Uani 1 1 d .
H77 H 0.3504 0.0936 -0.0699 0.127 Uiso 1 1 calc R
C78 C 0.4346(5) 0.1911(4) -0.01742(19) 0.0798(18) Uani 1 1 d .
H78 H 0.4624 0.2454 -0.0331 0.096 Uiso 1 1 calc R
C79 C 0.5057(3) 0.5897(3) 0.24644(16) 0.0537(12) Uani 1 1 d .
H79A H 0.4589 0.5236 0.2332 0.064 Uiso 1 1 calc R
H79B H 0.4951 0.5938 0.2780 0.064 Uiso 1 1 calc R
C80 C 0.4759(4) 0.6592(3) 0.22519(16) 0.0511(12) Uani 1 1 d .
C81 C 0.4108(4) 0.6946(4) 0.24461(18) 0.0589(13) Uani 1 1 d .
C82 C 0.3872(5) 0.7603(5) 0.2251(2) 0.0865(19) Uani 1 1 d .
H82 H 0.3433 0.7835 0.2383 0.104 Uiso 1 1 calc R
C83 C 0.4288(6) 0.7917(5) 0.1859(3) 0.102(2) Uani 1 1 d .
H83 H 0.4148 0.8384 0.1736 0.122 Uiso 1 1 calc R
C84 C 0.4902(5) 0.7569(5) 0.1642(2) 0.102(2) Uani 1 1 d .
H84 H 0.5150 0.7772 0.1370 0.122 Uiso 1 1 calc R
C85 C 0.5144(5) 0.6906(4) 0.18413(19) 0.0744(16) Uani 1 1 d .
H85 H 0.5567 0.6665 0.1702 0.089 Uiso 1 1 calc R
C86 C 0.3621(6) 0.7329(6) 0.3184(2) 0.118(3) Uani 1 1 d .
H86A H 0.3128 0.7539 0.3066 0.176 Uiso 1 1 calc R
H86B H 0.4309 0.7879 0.3239 0.176 Uiso 1 1 calc R
H86C H 0.3396 0.7058 0.3458 0.176 Uiso 1 1 calc R
C87 C 0.2669(5) 0.5753(5) 0.2780(2) 0.106(2) Uani 1 1 d .
H87A H 0.2166 0.5942 0.2654 0.159 Uiso 1 1 calc R
H87B H 0.2448 0.5500 0.3058 0.159 Uiso 1 1 calc R
H87C H 0.2709 0.5256 0.2576 0.159 Uiso 1 1 calc R
C88 C 0.8915(4) 0.7524(3) 0.22225(16) 0.0519(12) Uani 1 1 d .
H88A H 0.8273 0.7454 0.2064 0.062 Uiso 1 1 calc R
H88B H 0.9041 0.7955 0.2496 0.062 Uiso 1 1 calc R
C89 C 0.9817(4) 0.8002(3) 0.19406(16) 0.0546(13) Uani 1 1 d .
C90 C 0.9878(5) 0.8761(4) 0.1714(2) 0.0784(17) Uani 1 1 d .
C91 C 1.0750(7) 0.9225(5) 0.1456(3) 0.123(3) Uani 1 1 d .
H91 H 1.0796 0.9740 0.1303 0.148 Uiso 1 1 calc R
C92 C 1.1521(7) 0.8923(6) 0.1430(3) 0.133(3) Uani 1 1 d .
H92 H 1.2084 0.9231 0.1259 0.160 Uiso 1 1 calc R
C93 C 1.1469(5) 0.8188(5) 0.1650(3) 0.105(2) Uani 1 1 d .
H93 H 1.1993 0.7984 0.1632 0.126 Uiso 1 1 calc R
C94 C 1.0615(5) 0.7724(4) 0.1908(2) 0.0796(17) Uani 1 1 d .
H94 H 1.0587 0.7216 0.2062 0.096 Uiso 1 1 calc R
C95 C 0.9176(8) 0.9692(7) 0.2099(3) 0.159(4) Uani 1 1 d .
H95A H 0.9395 0.9485 0.2358 0.239 Uiso 1 1 calc R
H95B H 0.8520 0.9714 0.2143 0.239 Uiso 1 1 calc R
H95C H 0.9706 1.0331 0.2053 0.239 Uiso 1 1 calc R
C96 C 0.8761(8) 0.9332(6) 0.1315(3) 0.174(4) Uani 1 1 d .
H96A H 0.8127 0.9404 0.1344 0.261 Uiso 1 1 calc R
H96B H 0.8646 0.8840 0.1072 0.261 Uiso 1 1 calc R
H96C H 0.9326 0.9944 0.1259 0.261 Uiso 1 1 calc R
C97 C 0.9369(4) 0.4645(3) 0.27616(15) 0.0499(12) Uani 1 1 d .
H97A H 0.9403 0.4183 0.2530 0.060 Uiso 1 1 calc R
H97B H 0.9729 0.5292 0.2667 0.060 Uiso 1 1 calc R
C98 C 0.9942(4) 0.4619(3) 0.31874(15) 0.0480(11) Uani 1 1 d .
C99 C 1.0202(4) 0.3857(4) 0.32397(18) 0.0598(13) Uani 1 1 d .
C100 C 1.0820(5) 0.3939(5) 0.3624(2) 0.0896(19) Uani 1 1 d .
H100 H 1.1016 0.3447 0.3661 0.107 Uiso 1 1 calc R
C101 C 1.1152(5) 0.4718(6) 0.3949(2) 0.104(2) Uani 1 1 d .
H101 H 1.1563 0.4751 0.4204 0.125 Uiso 1 1 calc R
C102 C 1.0879(5) 0.5430(5) 0.3896(2) 0.088(2) Uani 1 1 d .
H102 H 1.1096 0.5958 0.4117 0.106 Uiso 1 1 calc R
C103 C 1.0288(4) 0.5389(4) 0.35233(18) 0.0651(15) Uani 1 1 d .
H103 H 1.0111 0.5896 0.3493 0.078 Uiso 1 1 calc R
C104 C 0.8750(6) 0.2380(5) 0.2895(3) 0.112(3) Uani 1 1 d .
H10D H 0.8644 0.2008 0.3144 0.168 Uiso 1 1 calc R
H10E H 0.8536 0.1946 0.2621 0.168 Uiso 1 1 calc R
H10F H 0.8336 0.2732 0.2914 0.168 Uiso 1 1 calc R
C105 C 1.0540(7) 0.2592(6) 0.2858(3) 0.166(4) Uani 1 1 d .
H10G H 1.1217 0.3010 0.3015 0.249 Uiso 1 1 calc R
H10H H 1.0625 0.2475 0.2547 0.249 Uiso 1 1 calc R
H10I H 1.0231 0.1981 0.2982 0.249 Uiso 1 1 calc R
C106 C 0.5466(4) 0.3088(3) 0.31062(17) 0.0547(13) Uani 1 1 d .
H10J H 0.6070 0.2959 0.3073 0.066 Uiso 1 1 calc R
H10K H 0.5461 0.3277 0.3421 0.066 Uiso 1 1 calc R
C107 C 0.4486(4) 0.2162(4) 0.29647(18) 0.0642(15) Uani 1 1 d .
C108 C 0.4424(5) 0.1246(4) 0.3022(2) 0.0766(18) Uani 1 1 d .
C109 C 0.3557(6) 0.0399(5) 0.2854(2) 0.105(3) Uani 1 1 d .
H109 H 0.3540 -0.0203 0.2886 0.126 Uiso 1 1 calc R
C110 C 0.2736(8) 0.0441(6) 0.2644(3) 0.129(4) Uani 1 1 d .
H110 H 0.2158 -0.0138 0.2524 0.155 Uiso 1 1 calc R
C111 C 0.2720(6) 0.1324(6) 0.2598(3) 0.120(3) Uani 1 1 d .
H111 H 0.2129 0.1341 0.2463 0.144 Uiso 1 1 calc R
C112 C 0.3606(5) 0.2178(5) 0.2760(2) 0.090(2) Uani 1 1 d .
H112 H 0.3612 0.2777 0.2731 0.108 Uiso 1 1 calc R
C113 C 0.5462(8) 0.0355(6) 0.3154(4) 0.183(4) Uani 1 1 d .
H11A H 0.4844 -0.0210 0.3218 0.275 Uiso 1 1 calc R
H11B H 0.6061 0.0426 0.3341 0.275 Uiso 1 1 calc R
H11C H 0.5585 0.0276 0.2846 0.275 Uiso 1 1 calc R
C114 C 0.5442(7) 0.1483(5) 0.3712(3) 0.129(3) Uani 1 1 d .
H11D H 0.5502 0.2129 0.3777 0.194 Uiso 1 1 calc R
H11E H 0.6074 0.1472 0.3829 0.194 Uiso 1 1 calc R
H11F H 0.4846 0.1024 0.3847 0.194 Uiso 1 1 calc R

loop_
_atom_site_aniso_label
_atom_site_aniso_U_11
_atom_site_aniso_U_22
_atom_site_aniso_U_33
_atom_site_aniso_U_23
_atom_site_aniso_U_13
_atom_site_aniso_U_12
Lu1 0.03890(11) 0.03517(10) 0.03472(10) 0.00443(7) 0.00317(8) 0.01746(8)
Lu2 0.04797(12) 0.04306(11) 0.03551(11) 0.00275(8) 0.00187(8) 0.02668(9)
S1 0.0453(6) 0.0469(6) 0.0435(6) 0.0070(5) 0.0051(5) 0.0286(5)
S2 0.0448(6) 0.0404(6) 0.0487(6) 0.0149(5) 0.0114(5) 0.0233(5)
S3 0.0487(6) 0.0411(6) 0.0434(6) 0.0100(5) 0.0052(5) 0.0269(5)
S4 0.0416(6) 0.0363(6) 0.0498(7) 0.0058(5) 0.0052(5) 0.0148(5)
N1 0.037(2) 0.0275(17) 0.041(2) 0.0025(14) -0.0006(15) 0.0105(15)
N2 0.040(2) 0.0363(19) 0.0314(18) 0.0076(15) 0.0067(15) 0.0121(16)
N3 0.048(2) 0.043(2) 0.041(2) 0.0023(17) 0.0024(18) 0.0112(19)
N4 0.056(2) 0.053(2) 0.037(2) 0.0007(16) -0.0006(17) 0.0334(19)
N5 0.052(2) 0.056(2) 0.0337(19) 0.0124(16) 0.0087(16) 0.0370(19)
N6 0.059(2) 0.053(2) 0.050(2) -0.0004(18) -0.0012(19) 0.036(2)
N7 0.058(3) 0.102(4) 0.080(3) -0.001(3) 0.006(2) 0.053(3)
N8 0.150(5) 0.077(3) 0.108(5) 0.054(3) 0.038(4) 0.064(4)
N9 0.120(4) 0.075(3) 0.098(4) 0.007(3) -0.002(3) 0.072(3)
N10 0.121(5) 0.059(3) 0.126(5) 0.044(3) 0.042(4) 0.044(3)
C1 0.0201(19) 0.037(2) 0.053(3) 0.0220(19) 0.0166(18) 0.0205(17)
C2 0.041(3) 0.033(2) 0.038(2) 0.0072(18) 0.0026(19) 0.010(2)
C3 0.046(3) 0.037(2) 0.059(3) 0.008(2) 0.001(2) 0.013(2)
C4 0.043(3) 0.044(3) 0.081(4) 0.016(3) 0.005(3) 0.009(2)
C5 0.067(4) 0.037(3) 0.084(4) 0.021(3) 0.001(3) 0.012(3)
C6 0.072(4) 0.043(3) 0.066(3) 0.004(2) -0.006(3) 0.030(3)
C7 0.050(3) 0.039(2) 0.044(3) 0.0029(19) -0.002(2) 0.017(2)
C8 0.039(3) 0.051(3) 0.082(4) 0.018(3) 0.006(3) 0.016(2)
C9 0.054(3) 0.066(4) 0.109(5) 0.013(3) 0.015(3) 0.025(3)
C10 0.058(4) 0.091(4) 0.112(5) 0.039(4) -0.008(4) 0.020(3)
C11 0.052(3) 0.050(3) 0.081(4) 0.010(3) -0.002(3) 0.028(2)
C12 0.069(4) 0.164(7) 0.095(5) 0.009(5) 0.013(4) 0.065(5)
C13 0.089(4) 0.090(4) 0.091(5) -0.009(3) -0.027(3) 0.057(4)
C14 0.046(3) 0.040(2) 0.040(2) -0.0023(19) 0.002(2) 0.014(2)
C15 0.049(3) 0.053(3) 0.051(3) 0.007(2) 0.010(2) 0.016(2)
C16 0.051(3) 0.074(4) 0.083(4) 0.020(3) 0.024(3) 0.016(3)
C17 0.083(4) 0.082(4) 0.083(4) 0.043(3) 0.038(3) 0.031(4)
C18 0.086(4) 0.064(3) 0.063(3) 0.031(3) 0.014(3) 0.032(3)
C19 0.060(3) 0.043(3) 0.039(3) 0.010(2) 0.004(2) 0.012(2)
C20 0.044(3) 0.085(4) 0.070(4) 0.017(3) 0.008(3) 0.027(3)
C21 0.058(4) 0.118(5) 0.092(5) 0.000(4) -0.007(3) 0.037(4)
C22 0.195(8) 0.115(6) 0.183(9) -0.045(5) -0.084(7) 0.115(6)
C23 0.065(3) 0.061(3) 0.062(3) 0.018(3) -0.003(3) 0.030(3)
C24 0.090(4) 0.081(4) 0.076(4) 0.011(3) -0.021(3) 0.041(4)
C25 0.073(4) 0.078(4) 0.074(4) 0.011(3) -0.001(3) 0.041(3)
C26 0.060(3) 0.039(3) 0.049(3) 0.001(2) -0.012(2) 0.008(2)
C27 0.054(3) 0.050(3) 0.047(3) 0.003(2) -0.006(2) 0.011(3)
C28 0.090(4) 0.071(4) 0.072(4) 0.002(3) -0.012(3) 0.036(4)
C29 0.132(6) 0.103(5) 0.160(8) -0.010(5) -0.059(6) 0.069(5)
C30 0.112(6) 0.110(6) 0.106(6) 0.018(5) -0.044(5) 0.029(5)
C31 0.107(6) 0.101(5) 0.074(5) -0.010(4) -0.042(4) 0.019(5)
C32 0.076(4) 0.061(3) 0.066(4) -0.013(3) -0.018(3) 0.015(3)
C33 0.065(3) 0.058(3) 0.048(3) 0.000(2) 0.007(2) 0.022(3)
C34 0.063(3) 0.048(3) 0.044(3) -0.006(2) 0.008(2) 0.011(3)
C35 0.104(5) 0.072(4) 0.071(4) -0.014(3) -0.006(4) 0.036(4)
C36 0.134(6) 0.085(5) 0.096(5) -0.017(4) 0.009(5) 0.051(5)
C37 0.121(7) 0.099(6) 0.101(6) -0.047(5) 0.007(5) 0.025(5)
C38 0.094(5) 0.107(5) 0.044(3) -0.018(4) -0.003(3) 0.018(4)
C39 0.068(4) 0.079(4) 0.060(4) -0.009(3) -0.003(3) 0.018(3)
C40 0.035(2) 0.039(2) 0.051(3) 0.018(2) 0.014(2) 0.024(2)
C41 0.079(3) 0.072(3) 0.045(3) -0.014(2) -0.016(2) 0.057(3)
C42 0.065(3) 0.095(4) 0.064(4) -0.023(3) -0.017(3) 0.054(3)
C43 0.096(5) 0.149(6) 0.096(5) -0.029(4) -0.032(4) 0.089(5)
C44 0.167(6) 0.144(6) 0.113(6) -0.027(5) -0.057(6) 0.131(6)
C45 0.142(6) 0.111(5) 0.077(4) 0.004(3) -0.025(4) 0.093(5)
C46 0.099(4) 0.069(3) 0.049(3) -0.004(2) -0.019(3) 0.056(3)
C47 0.061(4) 0.117(5) 0.068(4) -0.018(4) 0.004(3) 0.049(4)
C48 0.101(5) 0.116(6) 0.081(5) 0.027(4) 0.028(4) 0.043(5)
C49 0.077(5) 0.200(8) 0.121(6) -0.032(6) 0.001(4) 0.075(5)
C50 0.121(5) 0.061(3) 0.056(3) 0.009(3) -0.003(3) 0.051(4)
C51 0.115(6) 0.099(5) 0.071(4) 0.001(4) 0.008(4) 0.029(5)
C52 0.194(8) 0.110(5) 0.075(5) 0.032(4) 0.016(5) 0.079(6)
C53 0.074(3) 0.067(3) 0.043(3) 0.018(2) 0.016(2) 0.053(3)
C54 0.066(3) 0.081(4) 0.053(3) 0.012(3) 0.008(2) 0.051(3)
C55 0.080(4) 0.112(5) 0.092(5) 0.021(4) 0.011(3) 0.071(4)
C56 0.132(6) 0.113(5) 0.140(7) 0.034(5) 0.024(5) 0.103(5)
C57 0.150(6) 0.081(4) 0.104(5) 0.030(4) 0.035(5) 0.085(4)
C58 0.096(4) 0.064(3) 0.049(3) 0.007(2) 0.004(3) 0.053(3)
C59 0.059(3) 0.089(4) 0.050(3) -0.001(3) 0.001(2) 0.044(3)
C60 0.086(4) 0.096(4) 0.074(4) 0.025(3) 0.008(3) 0.044(4)
C61 0.072(4) 0.128(5) 0.078(4) 0.008(4) 0.007(3) 0.055(4)
C62 0.097(4) 0.054(3) 0.055(3) 0.014(2) 0.015(3) 0.032(3)
C63 0.116(6) 0.125(6) 0.080(5) 0.007(4) 0.039(4) 0.026(5)
C64 0.132(6) 0.058(4) 0.138(7) 0.007(4) 0.011(5) 0.030(4)
C65 0.082(4) 0.067(3) 0.045(3) 0.002(2) 0.008(2) 0.050(3)
C66 0.078(4) 0.083(4) 0.049(3) 0.009(3) 0.010(3) 0.056(3)
C67 0.088(4) 0.105(5) 0.058(4) 0.006(3) -0.001(3) 0.062(4)
C68 0.099(5) 0.129(5) 0.071(4) 0.036(4) 0.029(4) 0.069(4)
C69 0.131(6) 0.177(7) 0.058(4) 0.037(5) 0.037(4) 0.107(6)
C70 0.143(6) 0.159(7) 0.038(3) -0.002(4) 0.012(4) 0.092(6)
C71 0.104(5) 0.086(4) 0.056(3) 0.000(3) 0.010(3) 0.057(4)
C72 0.075(3) 0.059(3) 0.048(3) -0.007(2) -0.012(2) 0.040(3)
C73 0.078(4) 0.066(3) 0.058(3) -0.016(3) -0.016(3) 0.047(3)
C74 0.129(6) 0.060(4) 0.061(4) 0.000(3) 0.008(4) 0.034(4)
C75 0.154(7) 0.063(4) 0.112(6) 0.007(4) 0.009(5) 0.033(5)
C76 0.179(8) 0.094(6) 0.126(7) -0.053(5) -0.056(6) 0.066(6)
C77 0.150(7) 0.100(5) 0.068(4) -0.025(4) -0.029(4) 0.066(5)
C78 0.104(5) 0.065(4) 0.063(4) -0.007(3) -0.014(3) 0.036(4)
C79 0.052(3) 0.064(3) 0.063(3) 0.023(2) 0.019(2) 0.039(2)
C80 0.049(3) 0.048(3) 0.055(3) 0.003(2) -0.002(2) 0.023(2)
C81 0.052(3) 0.068(3) 0.067(3) 0.004(3) -0.002(3) 0.038(3)
C82 0.097(4) 0.099(4) 0.096(5) 0.014(4) 0.000(4) 0.073(4)
C83 0.107(5) 0.097(5) 0.127(6) 0.044(4) -0.002(5) 0.066(4)
C84 0.107(5) 0.129(6) 0.100(5) 0.058(4) 0.015(4) 0.072(5)
C85 0.087(4) 0.096(4) 0.065(4) 0.033(3) 0.015(3) 0.058(4)
C86 0.123(6) 0.162(7) 0.094(5) 0.000(5) 0.028(4) 0.089(5)
C87 0.062(4) 0.131(6) 0.100(5) 0.037(5) 0.013(4) 0.017(4)
C88 0.061(3) 0.042(3) 0.060(3) 0.015(2) 0.009(2) 0.027(2)
C89 0.067(3) 0.043(3) 0.047(3) 0.016(2) 0.014(2) 0.016(3)
C90 0.097(5) 0.065(4) 0.082(4) 0.029(3) 0.024(4) 0.039(3)
C91 0.156(7) 0.104(5) 0.124(6) 0.075(5) 0.069(6) 0.056(6)
C92 0.127(7) 0.130(7) 0.134(7) 0.062(6) 0.083(6) 0.037(6)
C93 0.088(5) 0.111(6) 0.123(6) 0.035(5) 0.055(4) 0.043(4)
C94 0.085(4) 0.081(4) 0.090(4) 0.039(3) 0.045(3) 0.045(4)
C95 0.259(10) 0.231(10) 0.078(5) 0.035(6) 0.032(6) 0.187(9)
C96 0.261(11) 0.148(8) 0.152(9) 0.012(6) -0.041(8) 0.132(8)
C97 0.059(3) 0.059(3) 0.049(3) 0.027(2) 0.018(2) 0.038(2)
C98 0.049(3) 0.050(3) 0.054(3) 0.015(2) 0.012(2) 0.028(2)
C99 0.068(3) 0.066(3) 0.064(3) 0.017(3) 0.004(3) 0.045(3)
C100 0.103(5) 0.118(5) 0.086(5) 0.039(4) 0.007(4) 0.079(4)
C101 0.093(5) 0.169(7) 0.065(4) 0.013(5) -0.010(4) 0.075(5)
C102 0.067(4) 0.105(5) 0.076(4) -0.013(4) -0.001(3) 0.029(4)
C103 0.060(3) 0.060(3) 0.074(4) 0.007(3) 0.002(3) 0.026(3)
C104 0.122(6) 0.070(4) 0.133(7) -0.003(4) -0.014(5) 0.038(5)
C105 0.191(8) 0.140(7) 0.231(11) -0.017(7) 0.011(8) 0.138(6)
C106 0.054(3) 0.041(3) 0.063(3) 0.012(2) 0.005(2) 0.015(2)
C107 0.066(4) 0.053(3) 0.060(3) 0.008(3) 0.023(3) 0.014(3)
C108 0.088(5) 0.047(3) 0.081(4) 0.011(3) 0.030(3) 0.016(3)
C109 0.116(6) 0.053(4) 0.101(6) 0.014(4) 0.035(5) -0.004(4)
C110 0.122(7) 0.076(5) 0.105(6) 0.002(5) 0.018(5) -0.029(5)
C111 0.068(5) 0.112(6) 0.119(6) 0.027(5) -0.001(4) -0.016(5)
C112 0.068(4) 0.074(4) 0.098(5) 0.025(4) 0.009(4) 0.002(4)
C113 0.275(11) 0.110(6) 0.235(12) 0.068(7) 0.108(9) 0.134(7)
C114 0.143(7) 0.084(5) 0.149(8) 0.043(5) -0.009(6) 0.038(5)

loop_
_atom_type_symbol
_atom_type_description
_atom_type_scat_dispersion_real
_atom_type_scat_dispersion_imag
_atom_type_scat_source
C C 0.0033 0.0016 'International Tables Vol C Tables 4.2.6.8 and 6.1.1.4'
H H 0.0000 0.0000 'International Tables Vol C Tables 4.2.6.8 and 6.1.1.4'
N N 0.0061 0.0033 'International Tables Vol C Tables 4.2.6.8 and 6.1.1.4'
S S 0.1246 0.1234 'International Tables Vol C Tables 4.2.6.8 and 6.1.1.4'
Lu Lu -0.4720 5.8584 'International Tables Vol C Tables 4.2.6.8 and 6.1.1.4'

loop_
_geom_angle_atom_site_label_1
_geom_angle_atom_site_label_2
_geom_angle_atom_site_label_3
_geom_angle
N2 Lu1 N1 58.53(12)
N2 Lu1 S1 127.32(9)
N1 Lu1 S1 113.17(9)
N2 Lu1 S3 113.00(9)
N1 Lu1 S3 128.45(9)
S1 Lu1 S3 109.55(3)
N2 Lu1 S2 154.77(9)
N1 Lu1 S2 98.84(9)
S1 Lu1 S2 69.36(3)
S3 Lu1 S2 70.69(3)
N2 Lu1 S4 96.76(9)
N1 Lu1 S4 152.29(9)
S1 Lu1 S4 70.09(3)
S3 Lu1 S4 70.14(3)
S2 Lu1 S4 107.55(3)
N2 Lu1 C1 29.47(11)
N1 Lu1 C1 29.07(11)
S1 Lu1 C1 124.41(7)
S3 Lu1 C1 126.03(7)
S2 Lu1 C1 127.28(8)
S4 Lu1 C1 125.14(8)
N2 Lu1 Lu2 149.69(8)
N1 Lu1 Lu2 151.77(9)
S1 Lu1 Lu2 54.76(2)
S3 Lu1 Lu2 54.79(2)
S2 Lu1 Lu2 53.82(2)
S4 Lu1 Lu2 53.74(2)
C1 Lu1 Lu2 178.62(7)
N4 Lu2 N5 58.18(12)
N4 Lu2 S4 113.13(10)
N5 Lu2 S4 132.29(9)
N4 Lu2 S2 128.64(10)
N5 Lu2 S2 110.51(9)
S4 Lu2 S2 108.52(3)
N4 Lu2 S1 99.59(9)
N5 Lu2 S1 152.15(8)
S4 Lu2 S1 69.34(3)
S2 Lu2 S1 68.50(3)
N4 Lu2 S3 153.39(9)
N5 Lu2 S3 99.48(9)
S4 Lu2 S3 69.56(3)
S2 Lu2 S3 69.99(3)
S1 Lu2 S3 105.71(3)
N4 Lu2 C40 29.10(11)
N5 Lu2 C40 29.09(11)
S4 Lu2 C40 126.97(8)
S2 Lu2 C40 124.50(8)
S1 Lu2 C40 127.20(8)
S3 Lu2 C40 127.07(8)
N4 Lu2 Lu1 151.21(9)
N5 Lu2 Lu1 150.50(8)
S4 Lu2 Lu1 54.34(2)
S2 Lu2 Lu1 54.19(2)
S1 Lu2 Lu1 52.67(2)
S3 Lu2 Lu1 53.04(2)
C40 Lu2 Lu1 178.69(8)
C79 S1 Lu1 118.11(15)
C79 S1 Lu2 120.47(16)
Lu1 S1 Lu2 72.57(3)
C88 S2 Lu2 123.32(16)
C88 S2 Lu1 111.05(16)
Lu2 S2 Lu1 72.00(3)
C97 S3 Lu1 118.77(16)
C97 S3 Lu2 117.06(14)
Lu1 S3 Lu2 72.18(3)
C106 S4 Lu2 122.93(17)
C106 S4 Lu1 113.96(15)
Lu2 S4 Lu1 71.92(3)
C1 N1 C2 126.0(3)
C1 N1 Lu1 98.0(2)
C2 N1 Lu1 131.0(3)
C1 N2 C14 128.1(3)
C1 N2 Lu1 98.2(2)
C14 N2 Lu1 133.3(3)
C1 N3 C26 122.2(4)
C1 N3 C33 121.9(3)
C26 N3 C33 114.6(4)
C40 N4 C41 128.0(4)
C40 N4 Lu2 97.9(3)
C41 N4 Lu2 131.2(3)
C40 N5 C53 127.9(4)
C40 N5 Lu2 96.6(2)
C53 N5 Lu2 132.0(3)
C40 N6 C72 123.0(4)
C40 N6 C65 122.0(4)
C72 N6 C65 115.0(4)
C87 N7 C81 113.4(5)
C87 N7 C86 109.8(5)
C81 N7 C86 113.2(5)
C95 N8 C90 112.5(7)
C95 N8 C96 112.9(6)
C90 N8 C96 115.6(6)
C99 N9 C104 114.6(5)
C99 N9 C105 114.9(6)
C104 N9 C105 113.5(6)
C108 N10 C114 115.7(6)
C108 N10 C113 118.7(7)
C114 N10 C113 107.5(6)
N3 C1 N1 127.7(4)
N3 C1 N2 127.0(3)
N1 C1 N2 105.3(3)
N3 C1 Lu1 178.6(3)
N1 C1 Lu1 52.96(19)
N2 C1 Lu1 52.36(19)
C7 C2 C3 119.9(4)
C7 C2 N1 121.3(4)
C3 C2 N1 118.5(4)
C4 C3 C2 118.7(4)
C4 C3 C8 118.7(4)
C2 C3 C8 122.6(4)
C5 C4 C3 121.6(5)
C4 C5 C6 119.8(5)
C5 C6 C7 121.3(5)
C2 C7 C6 118.6(4)
C2 C7 C11 123.6(4)
C6 C7 C11 117.8(4)
C3 C8 C10 112.7(4)
C3 C8 C9 109.8(4)
C10 C8 C9 110.0(5)
C7 C11 C13 114.7(5)
C7 C11 C12 110.6(4)
C13 C11 C12 109.6(5)
C19 C14 N2 122.4(4)
C19 C14 C15 118.7(4)
N2 C14 C15 118.8(4)
C16 C15 C14 120.4(5)
C16 C15 C20 118.9(5)
C14 C15 C20 120.7(4)
C15 C16 C17 120.6(5)
C18 C17 C16 119.2(5)
C17 C18 C19 122.1(5)
C18 C19 C14 118.9(5)
C18 C19 C23 117.8(5)
C14 C19 C23 123.2(4)
C22 C20 C21 108.6(5)
C22 C20 C15 111.9(5)
C21 C20 C15 111.9(5)
C19 C23 C24 113.2(5)
C19 C23 C25 111.0(4)
C24 C23 C25 109.4(4)
N3 C26 C27 113.9(4)
C32 C27 C28 119.0(5)
C32 C27 C26 120.9(5)
C28 C27 C26 120.1(5)
C27 C28 C29 119.0(6)
C30 C29 C28 122.1(7)
C29 C30 C31 118.9(7)
C32 C31 C30 119.0(7)
C27 C32 C31 121.7(6)
C34 C33 N3 116.4(4)
C39 C34 C35 117.9(5)
C39 C34 C33 118.0(5)
C35 C34 C33 123.9(5)
C34 C35 C36 122.1(6)
C37 C36 C35 117.4(7)
C38 C37 C36 122.0(7)
C37 C38 C39 118.8(7)
C34 C39 C38 121.7(7)
N6 C40 N5 126.6(4)
N6 C40 N4 126.0(4)
N5 C40 N4 107.3(4)
N6 C40 Lu2 178.2(3)
N5 C40 Lu2 54.3(2)
N4 C40 Lu2 53.0(2)
C42 C41 C46 120.4(5)
C42 C41 N4 119.7(5)
C46 C41 N4 119.8(5)
C43 C42 C41 119.3(6)
C43 C42 C47 120.5(6)
C41 C42 C47 120.2(5)
C42 C43 C44 119.0(7)
C45 C44 C43 121.0(6)
C44 C45 C46 123.2(7)
C45 C46 C41 117.0(6)
C45 C46 C50 120.9(6)
C41 C46 C50 122.0(5)
C48 C47 C49 109.7(6)
C48 C47 C42 112.5(5)
C49 C47 C42 113.0(6)
C46 C50 C51 110.7(5)
C46 C50 C52 115.0(5)
C51 C50 C52 110.4(5)
C54 C53 C58 120.7(5)
C54 C53 N5 119.1(4)
C58 C53 N5 120.1(4)
C55 C54 C53 117.8(5)
C55 C54 C59 121.5(5)
C53 C54 C59 120.7(4)
C56 C55 C54 123.5(6)
C55 C56 C57 118.7(6)
C56 C57 C58 122.2(6)
C57 C58 C53 116.9(6)
C57 C58 C62 121.5(5)
C53 C58 C62 121.6(5)
C60 C59 C54 113.8(4)
C60 C59 C61 108.1(5)
C54 C59 C61 114.7(5)
C58 C62 C63 109.9(5)
C58 C62 C64 114.8(5)
C63 C62 C64 109.1(5)
N6 C65 C66 114.9(4)
C71 C66 C67 117.3(5)
C71 C66 C65 120.4(5)
C67 C66 C65 122.1(5)
C68 C67 C66 122.6(6)
C67 C68 C69 117.5(7)
C70 C69 C68 120.8(6)
C69 C70 C71 120.6(7)
C66 C71 C70 121.1(6)
N6 C72 C73 115.2(4)
C74 C73 C78 119.0(5)
C74 C73 C72 123.4(5)
C78 C73 C72 117.5(5)
C73 C74 C75 121.0(6)
C76 C75 C74 120.1(7)
C75 C76 C77 120.2(7)
C78 C77 C76 119.9(7)
C77 C78 C73 119.8(6)
C80 C79 S1 113.8(3)
C81 C80 C85 118.1(5)
C81 C80 C79 122.2(5)
C85 C80 C79 119.7(4)
C82 C81 C80 121.0(5)
C82 C81 N7 121.5(5)
C80 C81 N7 117.5(4)
C83 C82 C81 119.2(6)
C82 C83 C84 122.7(6)
C83 C84 C85 118.0(6)
C84 C85 C80 120.9(6)
C89 C88 S2 115.2(3)
C90 C89 C94 118.0(5)
C90 C89 C88 119.7(5)
C94 C89 C88 122.3(4)
C89 C90 C91 119.2(6)
C89 C90 N8 119.0(5)
C91 C90 N8 121.8(6)
C92 C91 C90 120.9(7)
C93 C92 C91 120.3(7)
C92 C93 C94 119.6(7)
C89 C94 C93 122.0(6)
C98 C97 S3 113.7(3)
C103 C98 C99 118.4(5)
C103 C98 C97 120.2(4)
C99 C98 C97 121.2(4)
C100 C99 C98 117.4(5)
C100 C99 N9 123.4(5)
C98 C99 N9 119.2(5)
C101 C100 C99 122.5(6)
C102 C101 C100 119.1(6)
C101 C102 C103 120.6(6)
C102 C103 C98 122.0(6)
C107 C106 S4 115.8(4)
C112 C107 C108 117.3(6)
C112 C107 C106 120.8(5)
C108 C107 C106 121.9(6)
C109 C108 C107 121.3(7)
C109 C108 N10 120.9(6)
C107 C108 N10 117.7(5)
C110 C109 C108 119.7(8)
C109 C110 C111 121.9(8)
C112 C111 C110 118.1(8)
C107 C112 C111 121.5(7)

loop_
_geom_bond_atom_site_label_1
_geom_bond_atom_site_label_2
_geom_bond_distance
Lu1 N2 2.251(3)
Lu1 N1 2.268(3)
Lu1 S1 2.6988(11)
Lu1 S3 2.7180(11)
Lu1 S2 2.7612(11)
Lu1 S4 2.7677(11)
Lu1 C1 2.813(4)
Lu1 Lu2 3.2384(5)
Lu2 N4 2.256(3)
Lu2 N5 2.287(3)
Lu2 S4 2.7470(12)
Lu2 S2 2.7483(11)
Lu2 S1 2.7722(11)
Lu2 S3 2.7792(11)
Lu2 C40 2.798(4)
S1 C79 1.835(4)
S2 C88 1.837(4)
S3 C97 1.842(4)
S4 C106 1.832(4)
N1 C1 1.380(5)
N1 C2 1.431(5)
N2 C1 1.398(5)
N2 C14 1.409(5)
N3 C1 1.310(5)
N3 C26 1.478(5)
N3 C33 1.506(6)
N4 C40 1.374(5)
N4 C41 1.433(6)
N5 C40 1.369(5)
N5 C53 1.431(5)
N6 C40 1.344(5)
N6 C72 1.469(6)
N6 C65 1.481(6)
N7 C87 1.405(7)
N7 C81 1.447(7)
N7 C86 1.493(8)
N8 C95 1.379(9)
N8 C90 1.434(8)
N8 C96 1.463(9)
N9 C99 1.406(7)
N9 C104 1.437(8)
N9 C105 1.457(8)
N10 C108 1.406(8)
N10 C114 1.418(9)
N10 C113 1.456(8)
C2 C7 1.395(6)
C2 C3 1.421(6)
C3 C4 1.388(6)
C3 C8 1.516(6)
C4 C5 1.364(7)
C5 C6 1.376(7)
C6 C7 1.404(6)
C7 C11 1.500(6)
C8 C10 1.532(7)
C8 C9 1.536(7)
C11 C13 1.507(7)
C11 C12 1.547(8)
C14 C19 1.398(6)
C14 C15 1.420(6)
C15 C16 1.367(6)
C15 C20 1.536(7)
C16 C17 1.382(8)
C17 C18 1.373(8)
C18 C19 1.384(6)
C19 C23 1.504(7)
C20 C22 1.507(8)
C20 C21 1.520(7)
C23 C24 1.524(7)
C23 C25 1.527(7)
C26 C27 1.497(6)
C27 C32 1.371(7)
C27 C28 1.374(7)
C28 C29 1.413(9)
C29 C30 1.346(10)
C30 C31 1.398(10)
C31 C32 1.393(8)
C33 C34 1.498(6)
C34 C39 1.358(7)
C34 C35 1.364(8)
C35 C36 1.396(8)
C36 C37 1.363(10)
C37 C38 1.353(10)
C38 C39 1.383(8)
C41 C42 1.391(7)
C41 C46 1.424(7)
C42 C43 1.372(8)
C42 C47 1.542(8)
C43 C44 1.415(10)
C44 C45 1.303(10)
C45 C46 1.373(7)
C46 C50 1.491(8)
C47 C48 1.518(8)
C47 C49 1.521(8)
C50 C51 1.503(8)
C50 C52 1.576(8)
C53 C54 1.389(7)
C53 C58 1.423(7)
C54 C55 1.373(7)
C54 C59 1.516(7)
C55 C56 1.343(8)
C56 C57 1.373(9)
C57 C58 1.385(8)
C58 C62 1.487(7)
C59 C60 1.490(7)
C59 C61 1.546(7)
C62 C63 1.540(8)
C62 C64 1.556(7)
C65 C66 1.494(7)
C66 C71 1.379(7)
C66 C67 1.383(7)
C67 C68 1.382(8)
C68 C69 1.411(9)
C69 C70 1.330(9)
C70 C71 1.391(8)
C72 C73 1.523(6)
C73 C74 1.355(7)
C73 C78 1.411(7)
C74 C75 1.379(8)
C75 C76 1.361(10)
C76 C77 1.383(10)
C77 C78 1.370(8)
C79 C80 1.494(6)
C80 C81 1.388(6)
C80 C85 1.409(7)
C81 C82 1.369(7)
C82 C83 1.368(9)
C83 C84 1.368(9)
C84 C85 1.387(7)
C88 C89 1.501(6)
C89 C90 1.375(7)
C89 C94 1.381(7)
C90 C91 1.422(9)
C91 C92 1.369(11)
C92 C93 1.334(10)
C93 C94 1.408(8)
C97 C98 1.506(6)
C98 C103 1.380(7)
C98 C99 1.397(6)
C99 C100 1.386(7)
C100 C101 1.371(9)
C101 C102 1.333(9)
C102 C103 1.357(8)
C106 C107 1.492(6)
C107 C112 1.382(8)
C107 C108 1.397(8)
C108 C109 1.368(8)
C109 C110 1.336(11)
C110 C111 1.387(11)
C111 C112 1.382(8)

loop_
_platon_squeeze_void_nr
_platon_squeeze_void_average_x
_platon_squeeze_void_average_y
_platon_squeeze_void_average_z
_platon_squeeze_void_volume
_platon_squeeze_void_count_electrons
_platon_squeeze_void_content
1 0.000 0.000 0.000 555 86 ' '
2 0.228 0.917 0.649 12 1 ' '
3 0.500 1.000 0.500 333 49 ' '
4 0.315 1.019 0.790 40 2 ' '
5 0.293 0.473 0.456 12 0 ' '
6 0.333 0.222 0.894 8 0 ' '
7 0.685 0.981 0.210 40 2 ' '
8 0.667 0.778 0.106 8 0 ' '
9 0.707 0.526 0.543 12 0 ' '
10 0.773 0.083 0.350 12 1 ' '
